data_7224952
loop_
_publ_author_name
'\'Sniechowska, Justyna'
'Paluch, Piotr'
'Bujacz, Grzegorz'
'G\'orecki, Marcin'
'Frelek, Jadwiga'
'Gryko, Daniel T.'
'Potrzebowski, Marek J.'

_publ_section_title
;
 Chiral crystals from porphyrinoids possessing a very low racemization
 barrier
;
_journal_issue 20
_journal_name_full CrystEngComm
_journal_page_first 3561
_journal_paper_doi 10.1039/C6CE00530F
_journal_volume 18
_journal_year 2016
_chemical_formula_moiety 'C37 H11 F15 N4, 2(C H2 Cl2)'
_chemical_formula_sum 'C39 H15 Cl4 F15 N4'
_chemical_formula_weight 966.35
_chemical_name_common korol
_chemical_name_systematic
; 
 ? 
;
_space_group_IT_number 19
_symmetry_cell_setting orthorhombic
_symmetry_space_group_name_Hall 'P 2ac 2ab'
_symmetry_space_group_name_H-M 'P 21 21 21'
_atom_sites_solution_hydrogens geom
_atom_sites_solution_primary direct
_atom_sites_solution_secondary difmap
_audit_update_record
;
2015-11-26 deposited with the CCDC.
2016-04-19 downloaded from the CCDC.
;
_cell_angle_alpha 90.0
_cell_angle_beta 90.0
_cell_angle_gamma 90.0
_cell_formula_units_Z 4
_cell_length_a 7.2006(1)
_cell_length_b 16.7077(1)
_cell_length_c 30.1005(3)
_cell_measurement_reflns_used 20686
_cell_measurement_temperature 100.01(10)
_cell_measurement_theta_max 74.8380
_cell_measurement_theta_min 3.9510
_cell_volume 3621.25(7)
_computing_structure_refinement 'SHELXL-97 (Sheldrick, 1997)'
_computing_structure_solution 'SHELXS-97 (Sheldrick, 1990)'
_diffrn_ambient_environment N~2~
_diffrn_ambient_temperature 100.01(10)
_diffrn_detector 'CCD plate'
_diffrn_detector_area_resol_mean 4.1685
_diffrn_detector_type TitanS2
_diffrn_measured_fraction_theta_full 0.9989
_diffrn_measured_fraction_theta_max 0.9767
_diffrn_measurement_details
;
  1 omega  -49.00   28.00   1.0000    1.5000
omega____ theta____ kappa____ phi______ frames
    -      -43.7274   37.0000 -120.0000 77

  2 omega  -69.00   26.00   1.0000    1.5000
omega____ theta____ kappa____ phi______ frames
    -      -43.7274   57.0000 -180.0000 95

  3 omega -125.00  -79.00   1.0000    1.5000
omega____ theta____ kappa____ phi______ frames
    -      -43.7274  -99.0000  -60.0000 46

  4 omega   34.00   91.00   1.0000    8.0000
omega____ theta____ kappa____ phi______ frames
    -      106.7090  -30.0000 -120.0000 57

  5 omega   24.00  109.00   1.0000    8.0000
omega____ theta____ kappa____ phi______ frames
    -      106.7090  -94.0000  150.0000 85

  6 omega   80.00  178.00   1.0000    8.0000
omega____ theta____ kappa____ phi______ frames
    -      106.7090   30.0000   60.0000 98

  7 omega   24.00  109.00   1.0000    8.0000
omega____ theta____ kappa____ phi______ frames
    -      106.7090  -94.0000 -180.0000 85

  8 omega   94.00  178.00   1.0000    8.0000
omega____ theta____ kappa____ phi______ frames
    -      106.7090  125.0000   30.0000 84

  9 omega   34.00   91.00   1.0000    8.0000
omega____ theta____ kappa____ phi______ frames
    -      106.7090  -30.0000 -180.0000 57

 10 omega   36.00   98.00   1.0000    8.0000
omega____ theta____ kappa____ phi______ frames
    -      106.7090  -45.0000  150.0000 62

 11 omega -113.00  -18.00   1.0000    1.5000
omega____ theta____ kappa____ phi______ frames
    -      -43.7274  -57.0000  150.0000 95

 12 omega -113.00  -18.00   1.0000    1.5000
omega____ theta____ kappa____ phi______ frames
    -      -43.7274  -57.0000   60.0000 95

 13 omega -113.00  -18.00   1.0000    1.5000
omega____ theta____ kappa____ phi______ frames
    -      -43.7274  -57.0000  -60.0000 95

 14 omega   81.00  109.00   1.0000    8.0000
omega____ theta____ kappa____ phi______ frames
    -      106.7090   45.0000 -120.0000 28

;
_diffrn_measurement_device 'four-circle diffractometer'
_diffrn_measurement_device_type 'SuperNova, Dual, Cu at zero, TitanS2'
_diffrn_measurement_method '\w scans'
_diffrn_orient_matrix_UB_11 0.0137616000
_diffrn_orient_matrix_UB_12 -0.0390989000
_diffrn_orient_matrix_UB_13 0.0462179000
_diffrn_orient_matrix_UB_21 0.0072943000
_diffrn_orient_matrix_UB_22 0.0834382000
_diffrn_orient_matrix_UB_23 0.0216626000
_diffrn_orient_matrix_UB_31 -0.2135444000
_diffrn_orient_matrix_UB_32 0.0002924000
_diffrn_orient_matrix_UB_33 0.0037444000
_diffrn_radiation_monochromator mirror
_diffrn_radiation_probe x-ray
_diffrn_radiation_type 'Cu K\a'
_diffrn_radiation_wavelength 1.54184
_diffrn_reflns_av_R_equivalents 0.0357
_diffrn_reflns_av_sigmaI/netI 0.0296
_diffrn_reflns_limit_h_max 6
_diffrn_reflns_limit_h_min -8
_diffrn_reflns_limit_k_max 20
_diffrn_reflns_limit_k_min -20
_diffrn_reflns_limit_l_max 35
_diffrn_reflns_limit_l_min -37
_diffrn_reflns_number 24512
_diffrn_reflns_theta_full 66.9682
_diffrn_reflns_theta_max 75.1007
_diffrn_reflns_theta_min 3.9532
_diffrn_source 'sealed X-ray tube'
_diffrn_source_type 'SuperNova (Cu) X-ray Source'
_exptl_absorpt_coefficient_mu 4.050
_exptl_absorpt_correction_T_max 0.702
_exptl_absorpt_correction_T_min 0.239
_exptl_absorpt_correction_type analytical
_exptl_absorpt_process_details
;
CrysAlisPro, Agilent Technologies,
Version 1.171.37.35g (release 09-12-2014 CrysAlis171 .NET)
(compiled Dec  9 2014,15:38:47)
Analytical numeric absorption correction using a multifaceted crystal
            model based on expressions derived by R.C. Clark & J.S. Reid.
(Clark, R. C. & Reid, J. S. (1995). Acta Cryst. A51, 887-897)
Empirical absorption correction using spherical harmonics,
 implemented in SCALE3 ABSPACK scaling algorithm.
;
_exptl_crystal_colour black
_exptl_crystal_density_diffrn 1.773
_exptl_crystal_density_method 'not measured'
_exptl_crystal_description prism
_exptl_crystal_F_000 1920.0
_exptl_crystal_size_max 0.7960
_exptl_crystal_size_mid 0.2002
_exptl_crystal_size_min 0.0950
_refine_diff_density_max 0.257
_refine_diff_density_min -0.394
_refine_diff_density_rms 0.064
_refine_ls_abs_structure_details 'Flack H D (1983), Acta Cryst. A39, 876-881'
_refine_ls_abs_structure_Flack 0.007(7)
_refine_ls_extinction_method none
_refine_ls_goodness_of_fit_ref 1.066
_refine_ls_hydrogen_treatment mixed
_refine_ls_matrix_type full
_refine_ls_number_parameters 559
_refine_ls_number_reflns 7275
_refine_ls_number_restraints 0
_refine_ls_restrained_S_all 1.066
_refine_ls_R_factor_all 0.0246
_refine_ls_R_factor_gt 0.0244
_refine_ls_shift/su_max 0.001
_refine_ls_shift/su_mean 0.000
_refine_ls_structure_factor_coef Fsqd
_refine_ls_weighting_details 'calc w=1/[\s^2^(Fo^2^)+(0.0352P)^2^+1.2356P] where P=(Fo^2^+2Fc^2^)/3'
_refine_ls_weighting_scheme calc
_refine_ls_wR_factor_gt 0.0629
_refine_ls_wR_factor_ref 0.0631
_reflns_number_gt 7215
_reflns_number_total 7275
_reflns_threshold_expression >2sigma(I)
_cod_data_source_file c6ce00530f2.cif
_cod_data_source_block korol_P212121
_cod_depositor_comments 'Adding full bibliography for 7224951--7224952.cif.'
_cod_original_cell_volume 3621.26(7)
_cod_database_code 7224952
_cell_oxdiff_length_a 7.19513(15)
_cell_oxdiff_length_b 16.7188(3)
_cell_oxdiff_length_c 30.1009(6)
_cell_oxdiff_angle_alpha 90.0184(16)
_cell_oxdiff_angle_beta 89.9710(16)
_cell_oxdiff_angle_gamma 90.0236(17)
_cell_oxdiff_volume 3620.97(13)
_cell_oxdiff_measurement_reflns_used 20686
_exptl_crystal_f_000' 1933.3
_reflns_odcompleteness_completeness 99.89
_reflns_odcompleteness_theta 66.97
_reflns_odcompleteness_iscentric 1
_chemical_oxdiff_formula C39H15N4F15Cl4

loop_
_symmetry_equiv_pos_as_xyz
'x, y, z'
'-x+1/2, -y, z+1/2'
'x+1/2, -y+1/2, -z'
'-x, y+1/2, -z+1/2'

loop_
_atom_site_label
_atom_site_type_symbol
_atom_site_fract_x
_atom_site_fract_y
_atom_site_fract_z
_atom_site_U_iso_or_equiv
_atom_site_adp_type
_atom_site_occupancy
_atom_site_symmetry_multiplicity
_atom_site_calc_flag
_atom_site_refinement_flags
Cl1 Cl -0.20604(6) 0.43587(3) 0.080619(14) 0.02739(9) Uani 1 1 d .
Cl2 Cl -0.24749(6) 0.33014(2) 0.157249(13) 0.02480(9) Uani 1 1 d .
C64 C -0.2255(3) 0.42963(10) 0.13938(6) 0.0218(3) Uani 1 1 d .
H64A H -0.1163 0.4533 0.1529 0.026 Uiso 1 1 calc R
H64B H -0.3330 0.4599 0.1490 0.026 Uiso 1 1 calc R
Cl3 Cl -0.13534(9) 0.72359(3) 0.072682(19) 0.04473(13) Uani 1 1 d .
Cl4 Cl -0.10261(8) 0.68528(3) -0.021526(18) 0.03770(12) Uani 1 1 d .
C30 C -0.1613(3) 0.64889(12) 0.03164(8) 0.0352(5) Uani 1 1 d .
H30A H -0.0823 0.6037 0.0389 0.042 Uiso 1 1 calc R
H30B H -0.2890 0.6303 0.0314 0.042 Uiso 1 1 calc R
F5 F 0.65551(16) 0.73422(7) 0.18964(4) 0.0312(2) Uani 1 1 d .
F6 F 0.53930(13) 0.18594(6) 0.18132(3) 0.01887(19) Uani 1 1 d .
F7 F 0.59096(13) 0.54924(6) -0.05076(3) 0.02012(19) Uani 1 1 d .
F8 F -0.00583(13) 0.57963(6) 0.18038(3) 0.0202(2) Uani 1 1 d .
F9 F 0.28922(15) -0.03041(6) 0.25980(3) 0.0243(2) Uani 1 1 d .
F10 F -0.02111(14) 0.51200(6) -0.10492(4) 0.0232(2) Uani 1 1 d .
F11 F -0.05324(15) 0.00362(6) 0.22659(4) 0.0238(2) Uani 1 1 d .
F12 F 0.58499(14) 0.06140(6) 0.23569(3) 0.0220(2) Uani 1 1 d .
F13 F -0.10004(13) 0.12532(6) 0.16998(3) 0.0211(2) Uani 1 1 d .
F14 F 0.02897(15) 0.70898(6) 0.23231(3) 0.0234(2) Uani 1 1 d .
F15 F 0.07048(17) 0.58998(6) -0.17949(3) 0.0289(2) Uani 1 1 d .
C16 C 0.3408(3) 0.72446(10) 0.21059(6) 0.0201(3) Uani 1 1 d .
F17 F 0.35772(17) 0.78941(6) 0.23601(4) 0.0288(2) Uani 1 1 d .
C18 C 0.1442(2) 0.20428(9) 0.09691(5) 0.0128(3) Uani 1 1 d .
C19 C 0.0853(2) 0.22735(9) 0.02417(5) 0.0131(3) Uani 1 1 d .
C20 C 0.1588(2) 0.13098(9) 0.07386(5) 0.0142(3) Uani 1 1 d .
H20 H 0.1881 0.0817 0.0864 0.017 Uiso 1 1 calc R
F21 F 0.62425(14) 0.60328(6) 0.13859(4) 0.0238(2) Uani 1 1 d .
F22 F 0.42106(17) 0.65001(6) -0.18987(4) 0.0296(2) Uani 1 1 d .
C23 C 0.1597(2) 0.61638(9) 0.18180(5) 0.0153(3) Uani 1 1 d .
N24 N 0.09371(18) 0.26080(7) 0.06604(4) 0.0123(2) Uani 1 1 d .
H24 H 0.0706 0.3102 0.0720 0.015 Uiso 1 1 calc R
C25 C 0.2661(2) 0.03066(9) 0.23190(5) 0.0169(3) Uani 1 1 d .
C26 C 0.2867(2) 0.53131(9) 0.08078(5) 0.0138(3) Uani 1 1 d .
C27 C 0.2298(2) 0.30569(9) 0.15321(5) 0.0126(3) Uani 1 1 d .
N28 N 0.24342(18) 0.37034(7) 0.12443(4) 0.0125(2) Uani 1 1 d .
H28 H 0.2365 0.3669 0.0960 0.015 Uiso 1 1 calc R
C29 C 0.2179(2) 0.16086(8) 0.17334(5) 0.0126(3) Uani 1 1 d .
F31 F 0.67588(15) 0.63003(7) -0.12494(4) 0.0294(2) Uani 1 1 d .
C32 C 0.3176(2) 0.60953(9) 0.06102(5) 0.0165(3) Uani 1 1 d .
H32 H 0.3392 0.6572 0.0761 0.020 Uiso 1 1 calc R
C33 C 0.2876(2) 0.51565(9) 0.12717(5) 0.0137(3) Uani 1 1 d .
C34 C 0.1976(3) 0.58052(10) -0.14727(5) 0.0208(3) Uani 1 1 d .
N35 N 0.25628(19) 0.47584(7) 0.04842(4) 0.0135(2) Uani 1 1 d .
C36 C 0.3078(2) 0.58677(9) 0.15714(5) 0.0144(3) Uani 1 1 d .
C37 C 0.2694(2) 0.44058(9) 0.14735(5) 0.0132(3) Uani 1 1 d .
C38 C 0.2802(2) 0.52790(8) -0.07451(5) 0.0152(3) Uani 1 1 d .
C39 C 0.0914(2) 0.28151(9) -0.01185(5) 0.0129(3) Uani 1 1 d .
C40 C 0.5049(2) 0.60072(10) -0.11963(6) 0.0207(3) Uani 1 1 d .
C41 C 0.3743(3) 0.61108(10) -0.15275(6) 0.0217(4) Uani 1 1 d .
C42 C 0.1529(2) 0.53980(9) -0.10873(5) 0.0176(3) Uani 1 1 d .
C43 C 0.4739(2) 0.62850(9) 0.16095(6) 0.0167(3) Uani 1 1 d .
C44 C 0.2684(2) 0.51627(9) 0.00844(5) 0.0145(3) Uani 1 1 d .
C45 C 0.4151(2) 0.07815(10) 0.22006(5) 0.0163(3) Uani 1 1 d .
C46 C 0.2502(2) 0.33808(9) 0.19685(5) 0.0143(3) Uani 1 1 d .
H46 H 0.2484 0.3090 0.2232 0.017 Uiso 1 1 calc R
C47 C 0.2729(2) 0.41932(9) 0.19342(5) 0.0144(3) Uani 1 1 d .
H47 H 0.2880 0.4546 0.2170 0.017 Uiso 1 1 calc R
N48 N 0.12311(19) 0.36013(8) -0.00173(4) 0.0138(3) Uani 1 1 d .
H48 H 0.1169 0.3798 0.0246 0.017 Uiso 1 1 calc R
C49 C 0.1658(2) 0.40328(9) -0.03887(5) 0.0133(3) Uani 1 1 d .
C50 C 0.0713(2) 0.11109(9) 0.18549(5) 0.0149(3) Uani 1 1 d .
C51 C 0.1218(2) 0.14496(9) 0.02914(5) 0.0142(3) Uani 1 1 d .
H51 H 0.1213 0.1068 0.0066 0.017 Uiso 1 1 calc R
C52 C 0.3896(2) 0.14237(9) 0.19187(5) 0.0138(3) Uani 1 1 d .
C53 C 0.1469(2) 0.34969(9) -0.07537(5) 0.0147(3) Uani 1 1 d .
H53 H 0.1627 0.3626 -0.1052 0.018 Uiso 1 1 calc R
C54 C 0.1746(2) 0.68397(10) 0.20833(5) 0.0180(3) Uani 1 1 d .
C55 C 0.3090(2) 0.59960(9) 0.01636(5) 0.0167(3) Uani 1 1 d .
H55 H 0.3260 0.6390 -0.0051 0.020 Uiso 1 1 calc R
C57 C 0.4921(2) 0.69629(10) 0.18678(6) 0.0203(3) Uani 1 1 d .
C58 C 0.4572(2) 0.55965(9) -0.08136(5) 0.0164(3) Uani 1 1 d .
C60 C 0.0938(2) 0.04753(9) 0.21452(5) 0.0161(3) Uani 1 1 d .
C61 C 0.2343(2) 0.48178(9) -0.03373(5) 0.0139(3) Uani 1 1 d .
C67 C 0.1942(2) 0.22652(9) 0.14057(5) 0.0124(3) Uani 1 1 d .
C68 C 0.1010(2) 0.27506(9) -0.05875(5) 0.0144(3) Uani 1 1 d .
H68 H 0.0802 0.2290 -0.0754 0.017 Uiso 1 1 calc R

loop_
_atom_site_aniso_label
_atom_site_aniso_U_11
_atom_site_aniso_U_22
_atom_site_aniso_U_33
_atom_site_aniso_U_23
_atom_site_aniso_U_13
_atom_site_aniso_U_12
Cl1 0.0352(2) 0.02205(19) 0.02486(19) 0.00324(15) 0.00246(18) -0.00160(17)
Cl2 0.0329(2) 0.01810(18) 0.02335(18) 0.00053(14) -0.00090(17) -0.00301(17)
C64 0.0262(9) 0.0154(7) 0.0240(8) -0.0053(6) 0.0032(7) -0.0017(7)
Cl3 0.0596(3) 0.0316(3) 0.0430(3) 0.0006(2) 0.0030(2) -0.0058(2)
Cl4 0.0447(3) 0.0246(2) 0.0438(3) -0.00031(19) -0.0113(2) 0.0030(2)
C30 0.0279(10) 0.0226(9) 0.0549(13) 0.0016(9) 0.0028(9) -0.0068(8)
F5 0.0275(5) 0.0219(5) 0.0443(6) -0.0081(5) -0.0038(5) -0.0121(4)
F6 0.0154(4) 0.0162(4) 0.0250(5) 0.0039(4) -0.0013(4) -0.0036(4)
F7 0.0177(5) 0.0169(4) 0.0257(5) 0.0020(4) -0.0009(4) -0.0003(4)
F8 0.0181(5) 0.0165(5) 0.0259(5) -0.0042(4) 0.0017(4) -0.0028(4)
F9 0.0332(6) 0.0174(5) 0.0224(5) 0.0106(4) -0.0028(4) 0.0016(4)
F10 0.0205(5) 0.0224(5) 0.0267(5) 0.0087(4) -0.0056(4) -0.0024(4)
F11 0.0234(5) 0.0207(5) 0.0274(5) 0.0086(4) 0.0037(4) -0.0071(4)
F12 0.0213(5) 0.0193(5) 0.0255(5) 0.0047(4) -0.0089(4) 0.0030(4)
F13 0.0133(4) 0.0224(5) 0.0277(5) 0.0082(4) -0.0025(4) -0.0015(4)
F14 0.0315(5) 0.0158(4) 0.0230(5) -0.0026(4) 0.0078(4) 0.0047(4)
F15 0.0411(6) 0.0250(5) 0.0206(5) 0.0085(4) -0.0091(5) 0.0008(5)
C16 0.0340(9) 0.0090(7) 0.0174(7) -0.0031(6) -0.0031(7) -0.0021(7)
F17 0.0466(7) 0.0139(5) 0.0258(5) -0.0104(4) -0.0004(5) -0.0061(5)
C18 0.0128(7) 0.0107(7) 0.0149(7) 0.0009(5) 0.0007(5) -0.0014(6)
C19 0.0141(7) 0.0116(7) 0.0136(7) -0.0018(5) -0.0003(5) -0.0016(6)
C20 0.0156(7) 0.0093(7) 0.0175(7) 0.0002(6) 0.0006(6) -0.0015(6)
F21 0.0185(5) 0.0180(5) 0.0351(6) -0.0047(4) 0.0041(4) -0.0024(4)
F22 0.0435(6) 0.0213(5) 0.0240(5) 0.0132(4) 0.0127(5) 0.0063(5)
C23 0.0183(7) 0.0106(7) 0.0171(7) 0.0006(6) -0.0027(6) -0.0008(6)
N24 0.0165(6) 0.0071(5) 0.0134(6) -0.0008(4) -0.0013(5) 0.0005(5)
C25 0.0265(8) 0.0105(7) 0.0137(7) 0.0032(5) -0.0002(6) 0.0024(6)
C26 0.0127(7) 0.0106(7) 0.0182(7) -0.0011(6) -0.0005(6) -0.0010(5)
C27 0.0129(7) 0.0108(7) 0.0140(7) 0.0015(5) -0.0002(6) 0.0000(5)
N28 0.0180(6) 0.0083(5) 0.0111(5) -0.0001(4) -0.0010(5) -0.0006(5)
C29 0.0171(7) 0.0089(6) 0.0119(6) -0.0003(5) 0.0001(6) 0.0006(6)
F31 0.0229(5) 0.0247(5) 0.0407(6) 0.0115(5) 0.0106(5) -0.0021(4)
C32 0.0211(8) 0.0093(7) 0.0191(7) 0.0003(6) -0.0004(6) -0.0008(6)
C33 0.0148(7) 0.0102(7) 0.0161(7) -0.0014(5) -0.0004(6) -0.0006(6)
C34 0.0296(9) 0.0150(7) 0.0178(8) 0.0028(6) -0.0030(7) 0.0034(7)
N35 0.0171(6) 0.0099(6) 0.0137(6) -0.0005(4) 0.0005(5) 0.0000(5)
C36 0.0190(7) 0.0100(7) 0.0142(7) 0.0000(5) -0.0017(6) -0.0009(6)
C37 0.0135(7) 0.0113(7) 0.0147(7) -0.0022(5) -0.0006(5) 0.0005(6)
C38 0.0207(8) 0.0085(6) 0.0163(7) 0.0007(5) 0.0023(6) 0.0017(6)
C39 0.0133(7) 0.0104(7) 0.0148(7) -0.0014(5) -0.0006(6) -0.0009(6)
C40 0.0223(8) 0.0122(7) 0.0275(9) 0.0035(6) 0.0089(7) 0.0010(6)
C41 0.0334(9) 0.0120(7) 0.0195(8) 0.0060(6) 0.0094(7) 0.0051(7)
C42 0.0214(8) 0.0113(7) 0.0202(8) 0.0019(6) 0.0007(6) -0.0001(6)
C43 0.0171(7) 0.0127(7) 0.0202(8) 0.0002(6) -0.0001(6) 0.0001(6)
C44 0.0162(7) 0.0102(7) 0.0170(7) 0.0010(5) 0.0005(6) 0.0014(6)
C45 0.0178(7) 0.0154(7) 0.0157(7) -0.0015(6) -0.0037(6) 0.0037(6)
C46 0.0176(7) 0.0120(7) 0.0133(7) -0.0001(5) -0.0002(6) -0.0005(6)
C47 0.0170(7) 0.0119(7) 0.0143(7) -0.0018(5) -0.0008(6) -0.0011(6)
N48 0.0201(7) 0.0100(6) 0.0113(6) -0.0009(5) 0.0004(5) -0.0016(5)
C49 0.0145(7) 0.0115(7) 0.0140(7) 0.0024(6) -0.0004(5) 0.0006(6)
C50 0.0150(7) 0.0138(7) 0.0159(7) 0.0002(6) -0.0004(6) 0.0001(6)
C51 0.0161(7) 0.0102(7) 0.0162(7) -0.0029(5) 0.0003(6) -0.0017(6)
C52 0.0154(7) 0.0121(7) 0.0140(7) -0.0003(6) 0.0004(6) -0.0015(6)
C53 0.0164(7) 0.0152(7) 0.0126(7) 0.0002(6) -0.0010(6) 0.0012(6)
C54 0.0257(8) 0.0128(7) 0.0155(7) -0.0003(6) 0.0007(6) 0.0031(6)
C55 0.0194(7) 0.0116(7) 0.0192(8) 0.0013(6) 0.0010(6) -0.0001(6)
C57 0.0218(8) 0.0134(7) 0.0258(9) -0.0002(6) -0.0047(6) -0.0061(6)
C58 0.0198(8) 0.0109(7) 0.0186(7) 0.0004(6) 0.0012(6) 0.0028(6)
C60 0.0190(8) 0.0133(7) 0.0162(7) 0.0010(6) 0.0036(6) -0.0021(6)
C61 0.0142(7) 0.0115(7) 0.0159(7) 0.0011(5) 0.0008(6) 0.0013(6)
C67 0.0131(7) 0.0106(7) 0.0134(7) -0.0007(5) 0.0007(5) 0.0007(6)
C68 0.0161(7) 0.0140(7) 0.0132(7) -0.0017(5) -0.0005(6) 0.0006(6)

loop_
_atom_type_symbol
_atom_type_description
_atom_type_scat_dispersion_real
_atom_type_scat_dispersion_imag
_atom_type_scat_source
C C 0.0181 0.0091 'International Tables Vol C Tables 4.2.6.8 and 6.1.1.4'
H H 0.0000 0.0000 'International Tables Vol C Tables 4.2.6.8 and 6.1.1.4'
Cl Cl 0.3639 0.7018 'International Tables Vol C Tables 4.2.6.8 and 6.1.1.4'
F F 0.0727 0.0534 'International Tables Vol C Tables 4.2.6.8 and 6.1.1.4'
N N 0.0311 0.0180 'International Tables Vol C Tables 4.2.6.8 and 6.1.1.4'

loop_
_exptl_crystal_face_index_h
_exptl_crystal_face_index_k
_exptl_crystal_face_index_l
_exptl_crystal_face_perp_dist
_exptl_oxdiff_crystal_face_indexfrac_h
_exptl_oxdiff_crystal_face_indexfrac_k
_exptl_oxdiff_crystal_face_indexfrac_l
_exptl_oxdiff_crystal_face_x
_exptl_oxdiff_crystal_face_y
_exptl_oxdiff_crystal_face_z
0 -2 -19 0.0971 -0.0006 -1.9890 -18.9991 -0.8003 -0.5775 -0.0716
0 -10 -8 0.0841 -0.0053 -9.9968 -8.0083 0.0207 -1.0076 -0.0318
0 10 -9 0.0475 0.0058 10.0070 -8.9892 -0.8066 0.6403 -0.0320
0 -10 9 0.0475 -0.0058 -10.0070 8.9892 0.8066 -0.6403 0.0320
-4 -3 4 0.2928 -4.0022 -2.9904 4.0024 0.2468 -0.1920 0.8688
-4 -3 -6 0.2712 -4.0019 -2.9844 -5.9961 -0.2155 -0.4081 0.8313
-4 2 6 0.3061 -3.9995 2.0092 6.0069 0.1440 0.2686 0.8771
0 1 19 0.0898 0.0000 0.9888 18.9982 0.8394 0.4941 0.0714
0 10 8 0.0767 0.0053 9.9968 8.0083 -0.0207 1.0076 0.0318
5 1 0 0.4686 5.0011 0.9845 -0.0064 0.0300 0.1185 -1.0677

loop_
_geom_angle_atom_site_label_1
_geom_angle_atom_site_label_2
_geom_angle_atom_site_label_3
_geom_angle
Cl2 C64 Cl1 111.57(9)
Cl4 C30 Cl3 111.46(11)
F17 C16 C54 120.54(16)
F17 C16 C57 120.07(16)
C54 C16 C57 119.38(14)
N24 C18 C20 106.47(13)
N24 C18 C67 121.07(13)
C20 C18 C67 131.80(14)
N24 C19 C51 106.89(13)
N24 C19 C39 116.10(13)
C51 C19 C39 134.53(14)
C51 C20 C18 108.39(13)
F8 C23 C54 117.38(14)
F8 C23 C36 120.12(13)
C54 C23 C36 122.50(15)
C18 N24 C19 110.55(12)
F9 C25 C60 120.61(15)
F9 C25 C45 120.39(15)
C60 C25 C45 119.00(14)
N35 C26 C33 125.33(14)
N35 C26 C32 110.11(13)
C33 C26 C32 124.56(14)
N28 C27 C67 125.34(13)
N28 C27 C46 105.76(12)
C67 C27 C46 128.83(13)
C37 N28 C27 111.16(12)
C52 C29 C50 115.86(13)
C52 C29 C67 122.17(14)
C50 C29 C67 121.88(14)
C55 C32 C26 106.79(14)
C37 C33 C26 126.23(14)
C37 C33 C36 117.28(13)
C26 C33 C36 116.49(13)
F15 C34 C41 119.88(15)
F15 C34 C42 120.35(16)
C41 C34 C42 119.77(16)
C26 N35 C44 106.25(12)
C43 C36 C23 115.96(14)
C43 C36 C33 122.11(14)
C23 C36 C33 121.91(14)
N28 C37 C33 124.07(13)
N28 C37 C47 106.06(13)
C33 C37 C47 129.87(14)
C42 C38 C58 115.92(14)
C42 C38 C61 122.59(15)
C58 C38 C61 121.45(15)
N48 C39 C19 116.72(13)
N48 C39 C68 106.65(13)
C19 C39 C68 135.81(14)
F31 C40 C41 119.70(15)
F31 C40 C58 120.68(16)
C41 C40 C58 119.62(16)
F22 C41 C34 120.82(17)
F22 C41 C40 119.54(17)
C34 C41 C40 119.64(15)
F10 C42 C34 117.35(15)
F10 C42 C38 120.12(14)
C34 C42 C38 122.52(16)
F21 C43 C57 117.61(15)
F21 C43 C36 119.69(14)
C57 C43 C36 122.70(15)
N35 C44 C61 124.80(13)
N35 C44 C55 109.90(13)
C61 C44 C55 125.19(14)
F12 C45 C52 119.96(15)
F12 C45 C25 119.90(14)
C52 C45 C25 120.13(15)
C47 C46 C27 108.56(13)
C46 C47 C37 108.45(13)
C49 N48 C39 111.26(13)
N48 C49 C61 118.70(13)
N48 C49 C53 106.16(13)
C61 C49 C53 134.67(14)
F13 C50 C60 117.62(14)
F13 C50 C29 120.03(13)
C60 C50 C29 122.32(15)
C20 C51 C19 107.59(13)
F6 C52 C45 117.49(14)
F6 C52 C29 119.98(13)
C45 C52 C29 122.49(15)
C68 C53 C49 108.09(13)
F14 C54 C16 120.04(14)
F14 C54 C23 120.20(15)
C16 C54 C23 119.75(15)
C32 C55 C44 106.94(14)
F5 C57 C43 120.52(16)
F5 C57 C16 119.77(14)
C43 C57 C16 119.69(16)
F7 C58 C40 117.20(15)
F7 C58 C38 120.26(14)
C40 C58 C38 122.52(16)
F11 C60 C25 119.87(14)
F11 C60 C50 119.94(15)
C25 C60 C50 120.17(15)
C49 C61 C44 122.54(14)
C49 C61 C38 117.99(13)
C44 C61 C38 119.41(13)
C27 C67 C18 123.24(14)
C27 C67 C29 119.75(13)
C18 C67 C29 116.94(13)
C53 C68 C39 107.65(13)

loop_
_geom_bond_atom_site_label_1
_geom_bond_atom_site_label_2
_geom_bond_distance
Cl1 C64 1.7774(17)
Cl2 C64 1.7544(17)
Cl3 C30 1.766(2)
Cl4 C30 1.763(2)
F5 C57 1.340(2)
F6 C52 1.3386(19)
F7 C58 1.3438(19)
F8 C23 1.3414(19)
F9 C25 1.3319(17)
F10 C42 1.341(2)
F11 C60 1.3383(19)
F12 C45 1.3400(19)
F13 C50 1.3403(19)
F14 C54 1.340(2)
F15 C34 1.343(2)
C16 F17 1.3333(18)
C16 C54 1.376(2)
C16 C57 1.386(3)
C18 N24 1.3739(19)
C18 C20 1.412(2)
C18 C67 1.412(2)
C19 N24 1.3799(19)
C19 C51 1.409(2)
C19 C39 1.413(2)
C20 C51 1.392(2)
F21 C43 1.3427(19)
F22 C41 1.3359(19)
C23 C54 1.387(2)
C23 C36 1.391(2)
C25 C60 1.376(2)
C25 C45 1.381(2)
C26 N35 1.3621(19)
C26 C33 1.421(2)
C26 C32 1.453(2)
C27 N28 1.3882(19)
C27 C67 1.400(2)
C27 C46 1.428(2)
N28 C37 1.3741(18)
C29 C52 1.391(2)
C29 C50 1.393(2)
C29 C67 1.485(2)
F31 C40 1.335(2)
C32 C55 1.356(2)
C33 C37 1.400(2)
C33 C36 1.499(2)
C34 C41 1.381(3)
C34 C42 1.383(2)
N35 C44 1.3828(19)
C36 C43 1.389(2)
C37 C47 1.432(2)
C38 C42 1.393(2)
C38 C58 1.396(2)
C38 C61 1.486(2)
C39 N48 1.3676(19)
C39 C68 1.418(2)
C40 C41 1.381(3)
C40 C58 1.384(2)
C43 C57 1.380(2)
C44 C61 1.415(2)
C44 C55 1.442(2)
C45 C52 1.380(2)
C46 C47 1.371(2)
N48 C49 1.3650(19)
C49 C61 1.410(2)
C49 C53 1.424(2)
C50 C60 1.385(2)
C53 C68 1.384(2)
